data_7235481
loop_
_publ_author_name
'Yang, Jidong'
'Zhang, Qingzhao'
'Zhang, Wei'
'Yu, Wei'

_publ_section_title
;
 Synthesis of benzo[a]carbazoles and indolo[2,3-a]carbazoles via
 photoinduced carbene-mediated C--H insertion reaction
;
_journal_issue 26
_journal_name_full 'RSC Adv.'
_journal_page_first 13704
_journal_paper_doi 10.1039/C4RA00442F
_journal_volume 4
_journal_year 2014
_chemical_formula_sum 'C20 H15 N3 O'
_chemical_formula_weight 313.35
_space_group_crystal_system monoclinic
_space_group_IT_number 4
_space_group_name_Hall 'P 2yb'
_space_group_name_H-M_alt 'P 1 21 1'
_atom_sites_solution_hydrogens geom
_audit_creation_method SHELXL-2013
_cell_angle_alpha 90
_cell_angle_beta 100.205(13)
_cell_angle_gamma 90
_cell_formula_units_Z 8
_cell_length_a 16.904(2)
_cell_length_b 9.0287(12)
_cell_length_c 24.322(3)
_cell_measurement_temperature 293(2)
_cell_volume 3653.3(8)
_computing_structure_refinement 'SHELXL-2013 (Sheldrick, 2013)'
_diffrn_ambient_temperature 293(2)
_diffrn_measured_fraction_theta_full 0.992
_diffrn_measured_fraction_theta_max 0.993
_diffrn_radiation_type MoK\a
_diffrn_radiation_wavelength 0.71073
_diffrn_reflns_av_R_equivalents 0.0793
_diffrn_reflns_av_unetI/netI 0.1741
_diffrn_reflns_Laue_measured_fraction_full 0.992
_diffrn_reflns_Laue_measured_fraction_max 0.993
_diffrn_reflns_limit_h_max 20
_diffrn_reflns_limit_h_min -20
_diffrn_reflns_limit_k_max 9
_diffrn_reflns_limit_k_min -11
_diffrn_reflns_limit_l_max 29
_diffrn_reflns_limit_l_min -29
_diffrn_reflns_number 16304
_diffrn_reflns_point_group_measured_fraction_full 0.804
_diffrn_reflns_point_group_measured_fraction_max 0.804
_diffrn_reflns_theta_full 25.500
_diffrn_reflns_theta_max 25.675
_diffrn_reflns_theta_min 3.021
_exptl_absorpt_coefficient_mu 0.072
_exptl_crystal_density_diffrn 1.139
_exptl_crystal_F_000 1312
_refine_diff_density_max 0.425
_refine_diff_density_min -0.246
_refine_diff_density_rms 0.071
_refine_ls_abs_structure_details
;
 Flack x determined using 685 quotients [(I+)-(I-)]/[(I+)+(I-)]
 (Parsons and Flack (2004), Acta Cryst. A60, s61).
;
_refine_ls_abs_structure_Flack 0.0(10)
_refine_ls_extinction_coef 0.0090(18)
_refine_ls_extinction_expression Fc^*^=kFc[1+0.001xFc^2^\l^3^/sin(2\q)]^-1/4^
_refine_ls_extinction_method SHELXL
_refine_ls_goodness_of_fit_ref 0.947
_refine_ls_hydrogen_treatment constr
_refine_ls_matrix_type full
_refine_ls_number_parameters 870
_refine_ls_number_reflns 11132
_refine_ls_number_restraints 1
_refine_ls_restrained_S_all 0.947
_refine_ls_R_factor_all 0.2400
_refine_ls_R_factor_gt 0.1157
_refine_ls_shift/su_max 0.049
_refine_ls_shift/su_mean 0.011
_refine_ls_structure_factor_coef Fsqd
_refine_ls_weighting_details
;
 w=1/[\s^2^(Fo^2^)+(0.1450P)^2^]
 where P=(Fo^2^+2Fc^2^)/3
;
_refine_ls_weighting_scheme calc
_refine_ls_wR_factor_gt 0.2734
_refine_ls_wR_factor_ref 0.3699
_reflns_Friedel_coverage 0.516
_reflns_Friedel_fraction_full 0.589
_reflns_Friedel_fraction_max 0.587
_reflns_number_gt 3558
_reflns_number_total 11132
_reflns_threshold_expression 'I > 2\s(I)'
_cod_data_source_file c4ra00442f2.cif
_cod_data_source_block yangjd0927
_cod_original_cell_volume 3653.4(9)
_cod_original_sg_symbol_H-M 'P 21'
_cod_database_code 7235481
_shelx_space_group_comment
;
The symmetry employed for this shelxl refinement is uniquely defined
by the following loop, which should always be used as a source of
symmetry information in preference to the above space-group names.
They are only intended as comments.
;
_shelxl_version_number 2013-2

loop_
_space_group_symop_operation_xyz
'x, y, z'
'-x, y+1/2, -z'

loop_
_atom_site_label
_atom_site_type_symbol
_atom_site_fract_x
_atom_site_fract_y
_atom_site_fract_z
_atom_site_U_iso_or_equiv
_atom_site_adp_type
_atom_site_occupancy
_atom_site_site_symmetry_order
_atom_site_calc_flag
_atom_site_refinement_flags_posn
_atom_site_refinement_flags_adp
O1 O 0.6605(5) 0.4983(13) 0.2358(4) 0.095(3) Uani 1 1 d . .
O2 O 0.1779(5) 0.5024(12) 0.3090(4) 0.092(3) Uani 1 1 d . .
O3 O 0.2943(6) 0.5011(12) 0.7642(4) 0.092(3) Uani 1 1 d . .
O4 O 0.7739(5) 0.4986(12) 0.6918(4) 0.086(3) Uani 1 1 d . .
N1 N 0.8322(6) 0.7758(13) 0.1529(4) 0.079(3) Uani 1 1 d . .
N2 N 0.7435(9) 0.299(2) 0.3507(6) 0.136(6) Uani 1 1 d . .
N3 N 0.8526(6) 0.8563(12) 0.2938(4) 0.070(3) Uani 1 1 d . .
H3 H 0.8052 0.8944 0.2891 0.083 Uiso 1 1 calc R U
N4 N 0.3931(6) 0.7787(12) 0.3926(4) 0.075(3) Uani 1 1 d . .
N5 N 0.2081(10) 0.293(2) 0.1985(6) 0.138(6) Uani 1 1 d . .
N6 N 0.3423(6) 0.8543(12) 0.2518(4) 0.067(3) Uani 1 1 d . .
H6 H 0.2964 0.8916 0.2548 0.081 Uiso 1 1 calc R U
N7 N 0.5072(6) 0.7793(12) 0.8499(4) 0.069(3) Uani 1 1 d . .
N8 N 0.3199(9) 0.2947(18) 0.6505(6) 0.132(6) Uani 1 1 d . .
N9 N 0.4563(6) 0.8545(12) 0.7089(4) 0.072(3) Uani 1 1 d . .
H9 H 0.4106 0.8915 0.7125 0.087 Uiso 1 1 calc R U
N10 N 0.9425(6) 0.7799(12) 0.6058(4) 0.071(3) Uani 1 1 d . .
N11 N 0.8594(9) 0.292(2) 0.8040(6) 0.133(6) Uani 1 1 d . .
N12 N 0.9673(6) 0.8557(12) 0.7473(4) 0.069(3) Uani 1 1 d . .
H12 H 0.9200 0.8928 0.7451 0.083 Uiso 1 1 calc R U
C1 C 0.7707(7) 0.7229(15) 0.1140(5) 0.067(3) Uani 1 1 d . .
C2 C 0.7573(9) 0.7407(17) 0.0569(6) 0.092(4) Uani 1 1 d . .
H2 H 0.7922 0.7949 0.0392 0.110 Uiso 1 1 calc R U
C3 C 0.6908(10) 0.6754(19) 0.0279(6) 0.094(5) Uani 1 1 d . .
H3A H 0.6781 0.6890 -0.0105 0.113 Uiso 1 1 calc R U
C4 C 0.6399(10) 0.5865(19) 0.0548(7) 0.106(5) Uani 1 1 d . .
H4 H 0.5960 0.5398 0.0334 0.127 Uiso 1 1 calc R U
C5 C 0.6536(9) 0.5680(16) 0.1104(6) 0.083(4) Uani 1 1 d . .
H5 H 0.6202 0.5080 0.1274 0.100 Uiso 1 1 calc R U
C6 C 0.7195(7) 0.6412(14) 0.1425(4) 0.061(3) Uani 1 1 d . .
C7 C 0.7560(7) 0.6366(14) 0.2008(5) 0.068(3) Uani 1 1 d . .
C8 C 0.8260(6) 0.7237(14) 0.2058(5) 0.063(3) Uani 1 1 d . .
C9 C 0.7301(8) 0.5561(15) 0.2420(5) 0.072(3) Uani 1 1 d . .
C10 C 0.7858(8) 0.5253(16) 0.2984(5) 0.077(4) Uani 1 1 d . .
H10A H 0.8398 0.5073 0.2916 0.092 Uiso 1 1 calc R U
H10B H 0.7875 0.6126 0.3218 0.092 Uiso 1 1 calc R U
C11 C 0.7607(9) 0.4013(19) 0.3277(6) 0.094(5) Uani 1 1 d . .
C12 C 0.8811(7) 0.7676(14) 0.2554(5) 0.062(3) Uani 1 1 d . .
C13 C 0.9583(8) 0.7274(15) 0.2771(6) 0.083(4) Uani 1 1 d . .
H13 H 0.9918 0.6682 0.2599 0.100 Uiso 1 1 calc R U
C14 C 0.9780(8) 0.7948(17) 0.3319(6) 0.079(4) Uani 1 1 d . .
C15 C 1.0484(10) 0.794(2) 0.3742(8) 0.116(6) Uani 1 1 d . .
H15 H 1.0945 0.7447 0.3685 0.139 Uiso 1 1 calc R U
C16 C 1.0472(11) 0.863(2) 0.4200(7) 0.100(6) Uani 1 1 d . .
H16 H 1.0918 0.8561 0.4484 0.120 Uiso 1 1 calc R U
C17 C 0.9838(13) 0.945(2) 0.4288(6) 0.102(6) Uani 1 1 d . .
H17 H 0.9868 0.9962 0.4623 0.123 Uiso 1 1 calc R U
C18 C 0.9135(10) 0.9542(16) 0.3885(5) 0.092(5) Uani 1 1 d . .
H18 H 0.8703 1.0125 0.3941 0.110 Uiso 1 1 calc R U
C19 C 0.9113(8) 0.8755(16) 0.3415(5) 0.073(4) Uani 1 1 d . .
C20 C 0.8943(9) 0.879(2) 0.1414(6) 0.110(5) Uani 1 1 d . .
H20A H 0.9102 0.9427 0.1731 0.165 Uiso 1 1 calc R U
H20B H 0.8733 0.9384 0.1093 0.165 Uiso 1 1 calc R U
H20C H 0.9401 0.8245 0.1343 0.165 Uiso 1 1 calc R U
C22 C 0.3464(8) 0.7206(15) 0.4337(6) 0.078(4) Uani 1 1 d . .
C23 C 0.3637(9) 0.7367(16) 0.4895(5) 0.084(4) Uani 1 1 d . .
H23 H 0.4075 0.7909 0.5074 0.101 Uiso 1 1 calc R U
C24 C 0.3100(12) 0.664(2) 0.5183(6) 0.108(5) Uani 1 1 d . .
H24 H 0.3173 0.6717 0.5570 0.130 Uiso 1 1 calc R U
C25 C 0.2487(10) 0.5858(19) 0.4911(6) 0.091(5) Uani 1 1 d . .
H25 H 0.2154 0.5374 0.5118 0.110 Uiso 1 1 calc R U
C26 C 0.2320(9) 0.5726(15) 0.4341(6) 0.082(4) Uani 1 1 d . .
H26 H 0.1881 0.5183 0.4163 0.098 Uiso 1 1 calc R U
C27 C 0.2825(8) 0.6422(14) 0.4044(5) 0.070(3) Uani 1 1 d . .
C28 C 0.2901(7) 0.6424(14) 0.3440(5) 0.066(3) Uani 1 1 d . .
C29 C 0.3573(7) 0.7322(14) 0.3407(5) 0.065(3) Uani 1 1 d . .
C30 C 0.2418(8) 0.5605(16) 0.3009(5) 0.075(4) Uani 1 1 d . .
C31 C 0.2717(8) 0.5304(16) 0.2475(5) 0.079(4) Uani 1 1 d . .
H31A H 0.2577 0.6132 0.2222 0.094 Uiso 1 1 calc R U
H31B H 0.3298 0.5226 0.2554 0.094 Uiso 1 1 calc R U
C32 C 0.2382(9) 0.3944(19) 0.2200(6) 0.090(4) Uani 1 1 d . .
C33 C 0.3899(7) 0.7709(15) 0.2913(5) 0.065(3) Uani 1 1 d . .
C34 C 0.4582(7) 0.7285(14) 0.2730(5) 0.068(3) Uani 1 1 d . .
H34 H 0.5001 0.6726 0.2926 0.081 Uiso 1 1 calc R U
C35 C 0.4528(7) 0.7870(14) 0.2177(5) 0.068(3) Uani 1 1 d . .
C36 C 0.5029(9) 0.7823(18) 0.1795(6) 0.094(5) Uani 1 1 d . .
H36 H 0.5526 0.7354 0.1871 0.113 Uiso 1 1 calc R U
C37 C 0.4757(12) 0.851(2) 0.1287(7) 0.104(5) Uani 1 1 d . .
H37 H 0.5074 0.8483 0.1012 0.125 Uiso 1 1 calc R U
C38 C 0.4044(12) 0.922(2) 0.1182(6) 0.104(5) Uani 1 1 d . .
H38 H 0.3880 0.9613 0.0827 0.125 Uiso 1 1 calc R U
C39 C 0.3550(9) 0.9404(18) 0.1562(6) 0.094(5) Uani 1 1 d . .
H39 H 0.3083 0.9968 0.1489 0.113 Uiso 1 1 calc R U
C40 C 0.3798(7) 0.8685(15) 0.2062(6) 0.074(4) Uani 1 1 d . .
C41 C 0.4749(7) 0.7268(13) 0.7987(5) 0.064(3) Uani 1 1 d . .
C42 C 0.4644(10) 0.872(2) 0.4062(6) 0.113(6) Uani 1 1 d . .
H42A H 0.4881 0.8855 0.3735 0.169 Uiso 1 1 calc R U
H42B H 0.5026 0.8259 0.4350 0.169 Uiso 1 1 calc R U
H42C H 0.4494 0.9670 0.4191 0.169 Uiso 1 1 calc R U
C43 C 0.4636(8) 0.7260(15) 0.8874(6) 0.078(4) Uani 1 1 d . .
C44 C 0.4759(9) 0.7397(17) 0.9467(6) 0.092(4) Uani 1 1 d . .
H44 H 0.5195 0.7938 0.9651 0.110 Uiso 1 1 calc R U
C45 C 0.4247(12) 0.6746(19) 0.9766(6) 0.100(5) Uani 1 1 d . .
H45 H 0.4314 0.6882 1.0151 0.120 Uiso 1 1 calc R U
C46 C 0.3597(10) 0.5840(18) 0.9479(7) 0.099(5) Uani 1 1 d . .
H46 H 0.3256 0.5363 0.9683 0.118 Uiso 1 1 calc R U
C47 C 0.3477(9) 0.5672(16) 0.8903(6) 0.084(4) Uani 1 1 d . .
H47 H 0.3059 0.5080 0.8724 0.101 Uiso 1 1 calc R U
C48 C 0.3982(7) 0.6391(14) 0.8591(5) 0.062(3) Uani 1 1 d . .
C49 C 0.4078(7) 0.6379(13) 0.8022(5) 0.064(3) Uani 1 1 d . .
C50 C 0.3588(7) 0.5564(15) 0.7581(5) 0.070(3) Uani 1 1 d . .
C51 C 0.3868(7) 0.5317(15) 0.7045(5) 0.073(3) Uani 1 1 d . .
H51A H 0.3740 0.6176 0.6806 0.087 Uiso 1 1 calc R U
H51B H 0.4447 0.5189 0.7115 0.087 Uiso 1 1 calc R U
C52 C 0.3488(8) 0.402(2) 0.6769(6) 0.093(5) Uani 1 1 d . .
C53 C 0.5744(8) 0.8782(16) 0.8631(6) 0.101(5) Uani 1 1 d . .
H53A H 0.6234 0.8237 0.8645 0.152 Uiso 1 1 calc R U
H53B H 0.5738 0.9235 0.8987 0.152 Uiso 1 1 calc R U
H53C H 0.5708 0.9535 0.8349 0.152 Uiso 1 1 calc R U
C54 C 0.5035(7) 0.7687(14) 0.7475(5) 0.066(3) Uani 1 1 d . .
C55 C 0.5712(8) 0.7276(16) 0.7260(6) 0.084(4) Uani 1 1 d . .
H55 H 0.6134 0.6695 0.7439 0.101 Uiso 1 1 calc R U
C57 C 0.5648(8) 0.7892(16) 0.6724(6) 0.074(3) Uani 1 1 d . .
C58 C 0.6130(10) 0.789(2) 0.6340(8) 0.101(5) Uani 1 1 d . .
H58 H 0.6627 0.7422 0.6420 0.121 Uiso 1 1 calc R U
C59 C 0.5914(12) 0.854(3) 0.5859(10) 0.125(8) Uani 1 1 d . .
H59 H 0.6227 0.8447 0.5583 0.150 Uiso 1 1 calc R U
C60 C 0.5192(15) 0.939(2) 0.5760(7) 0.123(7) Uani 1 1 d . .
H60 H 0.5056 0.9864 0.5418 0.147 Uiso 1 1 calc R U
C61 C 0.4691(11) 0.954(2) 0.6132(5) 0.105(6) Uani 1 1 d . .
H61 H 0.4230 1.0124 0.6072 0.126 Uiso 1 1 calc R U
C62 C 0.4945(8) 0.8734(15) 0.6613(5) 0.074(4) Uani 1 1 d . .
C63 C 0.9354(7) 0.7321(14) 0.6591(5) 0.069(3) Uani 1 1 d . .
C64 C 0.8769(8) 0.7249(14) 0.5670(5) 0.071(3) Uani 1 1 d . .
C65 C 0.8633(10) 0.7369(19) 0.5104(5) 0.093(5) Uani 1 1 d . .
H65 H 0.8988 0.7879 0.4920 0.111 Uiso 1 1 calc R U
C66 C 0.7962(12) 0.672(2) 0.4816(7) 0.119(6) Uani 1 1 d . .
H66 H 0.7838 0.6834 0.4430 0.143 Uiso 1 1 calc R U
C67 C 0.7445(10) 0.5862(17) 0.5091(6) 0.097(5) Uani 1 1 d . .
H67 H 0.6988 0.5419 0.4888 0.117 Uiso 1 1 calc R U
C68 C 0.7622(9) 0.5703(16) 0.5639(6) 0.083(4) Uani 1 1 d . .
H68 H 0.7295 0.5105 0.5815 0.099 Uiso 1 1 calc R U
C69 C 0.8288(8) 0.6404(16) 0.5969(6) 0.075(4) Uani 1 1 d . .
C70 C 0.8666(7) 0.6448(14) 0.6562(4) 0.063(3) Uani 1 1 d . .
C71 C 0.8416(8) 0.5558(14) 0.6972(5) 0.068(3) Uani 1 1 d . .
C72 C 0.8972(8) 0.5296(15) 0.7511(5) 0.072(3) Uani 1 1 d . .
H72A H 0.9516 0.5196 0.7439 0.086 Uiso 1 1 calc R U
H72B H 0.8960 0.6153 0.7750 0.086 Uiso 1 1 calc R U
C73 C 0.8770(9) 0.397(2) 0.7806(6) 0.093(5) Uani 1 1 d . .
C74 C 1.0054(9) 0.8714(18) 0.5913(6) 0.099(5) Uani 1 1 d . .
H74A H 1.0393 0.9056 0.6247 0.148 Uiso 1 1 calc R U
H74B H 0.9820 0.9549 0.5699 0.148 Uiso 1 1 calc R U
H74C H 1.0367 0.8148 0.5695 0.148 Uiso 1 1 calc R U
C75 C 0.9927(7) 0.7736(14) 0.7076(5) 0.070(3) Uani 1 1 d . .
C76 C 1.0710(7) 0.7267(14) 0.7280(5) 0.067(3) Uani 1 1 d . .
H76 H 1.1019 0.6659 0.7094 0.080 Uiso 1 1 calc R U
C77 C 1.0946(7) 0.7857(15) 0.7803(5) 0.068(3) Uani 1 1 d . .
C78 C 1.1630(8) 0.7759(19) 0.8194(7) 0.098(5) Uani 1 1 d . .
H78 H 1.2083 0.7238 0.8136 0.117 Uiso 1 1 calc R U
C79 C 1.1586(13) 0.856(2) 0.8722(8) 0.119(6) Uani 1 1 d . .
H79 H 1.2038 0.8538 0.9002 0.143 Uiso 1 1 calc R U
C80 C 1.0967(13) 0.929(2) 0.8823(7) 0.114(6) Uani 1 1 d . .
H80 H 1.0983 0.9739 0.9169 0.137 Uiso 1 1 calc R U
C81 C 1.0308(10) 0.940(2) 0.8432(6) 0.101(5) Uani 1 1 d . .
H81 H 0.9865 0.9932 0.8501 0.121 Uiso 1 1 calc R U
C82 C 1.0293(8) 0.8706(15) 0.7921(5) 0.069(3) Uani 1 1 d . .

loop_
_atom_site_aniso_label
_atom_site_aniso_U_11
_atom_site_aniso_U_22
_atom_site_aniso_U_33
_atom_site_aniso_U_23
_atom_site_aniso_U_13
_atom_site_aniso_U_12
O1 0.061(6) 0.121(8) 0.098(7) 0.012(6) 0.005(5) -0.023(6)
O2 0.063(6) 0.124(8) 0.095(6) -0.010(6) 0.028(5) -0.020(6)
O3 0.074(7) 0.110(8) 0.092(6) -0.003(6) 0.020(5) -0.017(6)
O4 0.058(6) 0.108(7) 0.088(6) 0.007(6) 0.003(5) -0.021(5)
N1 0.073(7) 0.086(8) 0.079(7) 0.014(6) 0.019(6) 0.002(7)
N2 0.119(12) 0.145(14) 0.129(11) 0.047(11) -0.017(9) -0.027(12)
N3 0.051(6) 0.079(7) 0.077(6) 0.011(6) 0.010(5) -0.003(6)
N4 0.080(7) 0.073(7) 0.071(6) -0.015(6) 0.011(6) 0.001(6)
N5 0.137(13) 0.164(16) 0.120(11) -0.050(11) 0.042(10) -0.047(13)
N6 0.052(6) 0.076(7) 0.075(6) 0.010(6) 0.014(5) 0.008(5)
N7 0.058(6) 0.077(7) 0.068(6) -0.001(6) -0.001(5) -0.016(6)
N8 0.132(13) 0.130(13) 0.145(11) -0.043(11) 0.051(10) -0.072(11)
N9 0.051(6) 0.078(7) 0.087(7) -0.001(6) 0.011(5) -0.009(6)
N10 0.067(7) 0.076(7) 0.068(6) 0.007(6) 0.009(5) -0.009(6)
N11 0.130(12) 0.137(13) 0.121(10) 0.023(10) -0.011(9) -0.067(12)
N12 0.056(6) 0.081(7) 0.071(6) -0.007(6) 0.014(5) 0.006(6)
C1 0.050(7) 0.074(8) 0.072(8) -0.001(7) -0.004(6) 0.012(6)
C2 0.091(11) 0.098(11) 0.086(9) 0.009(9) 0.020(8) 0.000(9)
C3 0.090(11) 0.116(12) 0.067(8) -0.019(9) -0.014(8) 0.002(10)
C4 0.093(12) 0.126(15) 0.096(12) -0.028(11) 0.009(10) -0.008(11)
C5 0.080(10) 0.083(10) 0.081(9) -0.007(8) -0.002(8) 0.021(8)
C6 0.051(7) 0.068(8) 0.056(7) -0.006(6) -0.009(6) 0.009(6)
C7 0.050(7) 0.072(8) 0.083(8) 0.001(7) 0.015(6) -0.005(6)
C8 0.045(6) 0.070(8) 0.074(7) 0.002(7) 0.012(6) -0.003(6)
C9 0.060(8) 0.079(9) 0.075(8) -0.004(7) 0.010(7) -0.006(7)
C10 0.060(8) 0.078(9) 0.085(9) -0.002(8) -0.002(7) -0.004(7)
C11 0.079(10) 0.099(11) 0.111(12) 0.019(10) 0.036(9) -0.025(9)
C12 0.054(7) 0.062(7) 0.071(7) -0.007(6) 0.011(6) -0.001(6)
C13 0.064(9) 0.064(8) 0.115(11) 0.005(8) -0.003(8) -0.003(7)
C14 0.049(7) 0.094(10) 0.090(9) 0.026(9) 0.004(7) -0.012(8)
C15 0.072(11) 0.141(16) 0.125(13) 0.046(14) -0.009(10) -0.046(11)
C16 0.081(12) 0.134(16) 0.077(11) 0.038(12) -0.010(9) -0.034(11)
C17 0.137(16) 0.118(14) 0.048(8) 0.008(8) 0.007(10) -0.044(13)
C18 0.132(14) 0.084(11) 0.060(8) -0.009(8) 0.018(9) -0.037(10)
C19 0.063(9) 0.091(10) 0.065(8) 0.015(8) 0.013(7) -0.020(8)
C20 0.100(12) 0.124(14) 0.115(11) 0.014(11) 0.041(10) -0.038(11)
C22 0.071(9) 0.072(9) 0.090(9) 0.004(8) 0.013(8) 0.011(8)
C23 0.107(11) 0.089(10) 0.058(8) -0.013(7) 0.021(8) -0.019(9)
C24 0.133(15) 0.127(14) 0.065(9) 0.010(10) 0.019(10) -0.014(12)
C25 0.085(11) 0.115(13) 0.080(10) 0.002(9) 0.030(9) 0.000(10)
C26 0.075(9) 0.079(9) 0.099(11) -0.005(8) 0.034(9) 0.001(8)
C27 0.056(8) 0.062(8) 0.092(9) -0.003(7) 0.018(7) 0.007(6)
C28 0.056(7) 0.079(8) 0.066(7) -0.008(7) 0.015(6) -0.008(7)
C29 0.061(7) 0.067(8) 0.070(7) -0.010(7) 0.019(6) -0.009(6)
C30 0.056(8) 0.090(10) 0.078(9) -0.005(8) 0.010(7) -0.010(8)
C31 0.058(8) 0.090(10) 0.089(9) -0.003(8) 0.018(7) -0.015(8)
C32 0.075(10) 0.096(12) 0.099(11) -0.027(9) 0.017(8) -0.021(9)
C33 0.050(7) 0.078(8) 0.065(7) -0.003(7) 0.003(6) -0.016(6)
C34 0.055(7) 0.075(8) 0.080(8) -0.006(7) 0.027(6) 0.007(6)
C35 0.064(8) 0.064(7) 0.078(8) -0.020(7) 0.021(7) -0.003(7)
C36 0.095(11) 0.097(11) 0.095(10) 0.006(9) 0.026(9) -0.031(10)
C37 0.131(16) 0.095(12) 0.101(11) -0.027(10) 0.062(11) -0.035(12)
C38 0.119(14) 0.113(14) 0.076(10) 0.015(9) 0.008(10) 0.015(12)
C39 0.079(10) 0.122(13) 0.077(9) 0.035(9) 0.004(8) 0.007(10)
C40 0.054(8) 0.064(8) 0.097(10) 0.000(8) -0.009(7) 0.004(7)
C41 0.049(7) 0.064(7) 0.078(8) 0.002(7) 0.009(6) -0.011(6)
C42 0.109(13) 0.109(13) 0.118(12) -0.022(11) 0.012(10) -0.046(11)
C43 0.071(9) 0.071(9) 0.087(9) 0.006(8) 0.003(8) 0.001(7)
C44 0.085(10) 0.098(11) 0.081(9) -0.016(9) -0.018(8) 0.007(9)
C45 0.137(15) 0.099(12) 0.068(9) 0.004(9) 0.029(10) 0.005(11)
C46 0.100(12) 0.099(12) 0.098(12) 0.015(10) 0.020(10) 0.003(10)
C47 0.085(10) 0.094(10) 0.076(9) 0.000(8) 0.021(8) -0.004(9)
C48 0.052(7) 0.071(8) 0.059(7) -0.002(6) -0.001(6) -0.002(6)
C49 0.063(8) 0.061(7) 0.066(7) 0.003(6) 0.010(6) 0.004(6)
C50 0.052(7) 0.079(9) 0.083(9) 0.001(7) 0.026(7) 0.000(7)
C51 0.059(8) 0.066(8) 0.088(9) -0.001(7) 0.003(7) -0.006(7)
C52 0.058(9) 0.118(13) 0.112(11) -0.004(10) 0.041(8) -0.010(9)
C53 0.069(9) 0.078(10) 0.145(12) 0.016(10) -0.014(9) -0.032(8)
C54 0.051(7) 0.057(7) 0.091(8) 0.000(7) 0.015(7) -0.006(6)
C55 0.049(8) 0.084(10) 0.114(11) -0.021(9) 0.001(7) -0.007(7)
C57 0.070(9) 0.073(9) 0.079(9) -0.011(8) 0.018(7) 0.007(8)
C58 0.076(11) 0.120(14) 0.110(12) -0.029(12) 0.025(10) -0.017(10)
C59 0.088(14) 0.15(2) 0.146(17) -0.082(17) 0.047(14) -0.047(13)
C60 0.157(19) 0.120(16) 0.088(11) -0.028(10) 0.013(13) -0.080(15)
C61 0.128(14) 0.139(15) 0.045(7) 0.002(9) 0.010(9) -0.069(12)
C62 0.066(9) 0.076(9) 0.088(9) -0.018(8) 0.035(7) -0.029(7)
C63 0.058(7) 0.064(8) 0.082(8) 0.016(7) -0.001(6) -0.007(6)
C64 0.079(9) 0.070(8) 0.067(8) -0.002(7) 0.022(7) 0.001(7)
C65 0.106(12) 0.103(12) 0.065(9) 0.008(8) 0.006(8) -0.015(10)
C66 0.129(16) 0.118(14) 0.103(12) 0.030(12) 0.001(12) -0.013(13)
C67 0.102(12) 0.084(11) 0.091(11) -0.002(9) -0.026(9) -0.003(9)
C68 0.076(9) 0.077(9) 0.087(10) -0.004(8) -0.009(8) -0.009(8)
C69 0.063(8) 0.075(8) 0.090(9) -0.004(8) 0.017(7) -0.006(7)
C70 0.059(7) 0.070(8) 0.053(6) 0.002(6) -0.009(6) -0.004(6)
C71 0.070(9) 0.069(8) 0.065(8) 0.006(7) 0.012(7) -0.006(7)
C72 0.063(8) 0.070(8) 0.084(9) 0.006(7) 0.014(7) -0.010(7)
C73 0.072(10) 0.106(13) 0.093(10) 0.009(10) -0.008(8) -0.014(9)
C74 0.098(12) 0.088(10) 0.117(11) -0.001(9) 0.036(9) -0.037(9)
C75 0.060(8) 0.061(7) 0.086(8) 0.011(7) 0.006(7) -0.012(7)
C76 0.048(7) 0.072(8) 0.080(8) -0.001(7) 0.008(6) 0.005(6)
C77 0.056(7) 0.078(8) 0.065(7) 0.010(7) -0.006(6) -0.008(7)
C78 0.056(9) 0.102(12) 0.126(12) 0.025(11) -0.008(9) 0.003(8)
C79 0.099(15) 0.133(17) 0.112(14) 0.023(13) -0.016(11) -0.040(13)
C80 0.106(15) 0.155(18) 0.077(10) 0.000(11) 0.002(11) -0.016(14)
C81 0.077(10) 0.130(14) 0.096(11) 0.002(10) 0.017(9) -0.031(10)
C82 0.062(8) 0.079(9) 0.061(7) -0.013(7) -0.005(6) 0.001(7)

loop_
_atom_type_symbol
_atom_type_description
_atom_type_scat_dispersion_real
_atom_type_scat_dispersion_imag
_atom_type_scat_source
C C 0.0033 0.0016 'International Tables Vol C Tables 4.2.6.8 and 6.1.1.4'
H H 0.0000 0.0000 'International Tables Vol C Tables 4.2.6.8 and 6.1.1.4'
N N 0.0061 0.0033 'International Tables Vol C Tables 4.2.6.8 and 6.1.1.4'
O O 0.0106 0.0060 'International Tables Vol C Tables 4.2.6.8 and 6.1.1.4'

loop_
_geom_angle_atom_site_label_1
_geom_angle_atom_site_label_2
_geom_angle_atom_site_label_3
_geom_angle
C1 N1 C8 110.5(10)
C1 N1 C20 125.1(11)
C8 N1 C20 124.3(11)
C12 N3 C19 110.5(10)
C12 N3 H3 124.7
C19 N3 H3 124.7
C29 N4 C42 126.8(11)
C29 N4 C22 108.3(10)
C42 N4 C22 124.8(11)
C33 N6 C40 108.6(10)
C33 N6 H6 125.7
C40 N6 H6 125.7
C43 N7 C41 108.4(10)
C43 N7 C53 124.8(11)
C41 N7 C53 126.7(11)
C54 N9 C62 109.4(10)
C54 N9 H9 125.3
C62 N9 H9 125.3
C63 N10 C64 109.0(10)
C63 N10 C74 126.6(11)
C64 N10 C74 124.4(10)
C75 N12 C82 109.0(10)
C75 N12 H12 125.5
C82 N12 H12 125.5
N1 C1 C2 128.9(13)
N1 C1 C6 107.6(10)
C2 C1 C6 123.5(12)
C3 C2 C1 116.6(13)
C3 C2 H2 121.7
C1 C2 H2 121.7
C2 C3 C4 121.5(14)
C2 C3 H3A 119.2
C4 C3 H3A 119.3
C5 C4 C3 121.7(16)
C5 C4 H4 119.2
C3 C4 H4 119.2
C4 C5 C6 118.6(15)
C4 C5 H5 120.7
C6 C5 H5 120.7
C1 C6 C5 117.9(11)
C1 C6 C7 107.8(11)
C5 C6 C7 133.7(12)
C9 C7 C8 127.3(12)
C9 C7 C6 126.6(12)
C8 C7 C6 106.0(11)
N1 C8 C7 108.0(11)
N1 C8 C12 122.5(10)
C7 C8 C12 129.3(11)
O1 C9 C7 122.6(12)
O1 C9 C10 115.9(11)
C7 C9 C10 121.4(11)
C11 C10 C9 113.3(12)
C11 C10 H10A 108.9
C9 C10 H10A 108.9
C11 C10 H10B 108.9
C9 C10 H10B 108.9
H10A C10 H10B 107.7
N2 C11 C10 177.0(19)
C13 C12 N3 108.5(11)
C13 C12 C8 132.8(12)
N3 C12 C8 118.3(10)
C12 C13 C14 106.9(13)
C12 C13 H13 126.5
C14 C13 H13 126.5
C19 C14 C15 118.3(15)
C19 C14 C13 108.1(12)
C15 C14 C13 133.5(16)
C16 C15 C14 119.2(19)
C16 C15 H15 120.4
C14 C15 H15 120.4
C15 C16 C17 122.7(17)
C15 C16 H16 118.6
C17 C16 H16 118.7
C16 C17 C18 121.3(15)
C16 C17 H17 119.4
C18 C17 H17 119.4
C19 C18 C17 117.2(16)
C19 C18 H18 121.4
C17 C18 H18 121.4
C18 C19 C14 121.2(14)
C18 C19 N3 132.9(14)
C14 C19 N3 105.8(11)
N1 C20 H20A 109.5
N1 C20 H20B 109.5
H20A C20 H20B 109.5
N1 C20 H20C 109.5
H20A C20 H20C 109.5
H20B C20 H20C 109.5
C23 C22 C27 126.0(13)
C23 C22 N4 126.8(13)
C27 C22 N4 107.2(11)
C22 C23 C24 114.2(14)
C22 C23 H23 122.9
C24 C23 H23 122.9
C25 C24 C23 121.0(13)
C25 C24 H24 119.5
C23 C24 H24 119.5
C24 C25 C26 123.5(15)
C24 C25 H25 118.3
C26 C25 H25 118.3
C27 C26 C25 117.4(15)
C27 C26 H26 121.3
C25 C26 H26 121.3
C26 C27 C22 117.9(13)
C26 C27 C28 133.6(13)
C22 C27 C28 108.2(11)
C29 C28 C30 128.5(11)
C29 C28 C27 105.4(11)
C30 C28 C27 125.9(11)
N4 C29 C28 110.7(10)
N4 C29 C33 121.3(10)
C28 C29 C33 127.9(11)
O2 C30 C28 120.3(11)
O2 C30 C31 119.6(12)
C28 C30 C31 119.8(11)
C32 C31 C30 112.7(11)
C32 C31 H31A 109.1
C30 C31 H31A 109.1
C32 C31 H31B 109.1
C30 C31 H31B 109.1
H31A C31 H31B 107.8
N5 C32 C31 176.2(18)
C34 C33 N6 110.7(10)
C34 C33 C29 132.1(13)
N6 C33 C29 116.9(10)
C33 C34 C35 106.7(11)
C33 C34 H34 126.7
C35 C34 H34 126.7
C36 C35 C40 120.2(13)
C36 C35 C34 133.2(13)
C40 C35 C34 106.5(11)
C35 C36 C37 116.5(15)
C35 C36 H36 121.8
C37 C36 H36 121.8
C38 C37 C36 121.7(15)
C38 C37 H37 119.2
C36 C37 H37 119.2
C37 C38 C39 124.4(15)
C37 C38 H38 117.8
C39 C38 H38 117.8
C38 C39 C40 114.5(14)
C38 C39 H39 122.7
C40 C39 H39 122.7
N6 C40 C39 130.1(12)
N6 C40 C35 107.5(11)
C39 C40 C35 122.4(13)
N7 C41 C49 110.0(10)
N7 C41 C54 123.5(10)
C49 C41 C54 126.3(11)
N4 C42 H42A 109.5
N4 C42 H42B 109.5
H42A C42 H42B 109.5
N4 C42 H42C 109.5
H42A C42 H42C 109.5
H42B C42 H42C 109.5
N7 C43 C44 130.5(13)
N7 C43 C48 109.6(11)
C44 C43 C48 119.9(12)
C45 C44 C43 120.8(14)
C45 C44 H44 119.6
C43 C44 H44 119.6
C44 C45 C46 119.1(13)
C44 C45 H45 120.4
C46 C45 H45 120.4
C47 C46 C45 120.8(14)
C47 C46 H46 119.6
C45 C46 H46 119.6
C46 C47 C48 120.3(14)
C46 C47 H47 119.9
C48 C47 H47 119.9
C47 C48 C49 135.4(12)
C47 C48 C43 119.1(11)
C49 C48 C43 105.2(11)
C41 C49 C48 106.8(11)
C41 C49 C50 127.7(11)
C48 C49 C50 125.5(11)
O3 C50 C49 121.5(11)
O3 C50 C51 118.3(13)
C49 C50 C51 120.2(11)
C52 C51 C50 110.3(11)
C52 C51 H51A 109.6
C50 C51 H51A 109.6
C52 C51 H51B 109.6
C50 C51 H51B 109.6
H51A C51 H51B 108.1
N8 C52 C51 175.3(14)
N7 C53 H53A 109.5
N7 C53 H53B 109.5
H53A C53 H53B 109.5
N7 C53 H53C 109.5
H53A C53 H53C 109.5
H53B C53 H53C 109.5
N9 C54 C55 108.2(11)
N9 C54 C41 119.6(10)
C55 C54 C41 132.0(13)
C54 C55 C57 108.1(12)
C54 C55 H55 126.0
C57 C55 H55 125.9
C58 C57 C62 117.8(14)
C58 C57 C55 133.5(15)
C62 C57 C55 108.6(12)
C59 C58 C57 121.1(18)
C59 C58 H58 119.5
C57 C58 H58 119.4
C58 C59 C60 119.3(18)
C58 C59 H59 120.4
C60 C59 H59 120.4
C61 C60 C59 124.2(19)
C61 C60 H60 117.9
C59 C60 H60 117.9
C60 C61 C62 112.0(18)
C60 C61 H61 124.0
C62 C61 H61 124.0
C61 C62 C57 125.3(13)
C61 C62 N9 129.1(14)
C57 C62 N9 105.6(12)
C70 C63 N10 109.6(10)
C70 C63 C75 128.6(11)
N10 C63 C75 121.8(11)
C65 C64 C69 123.8(14)
C65 C64 N10 128.3(12)
C69 C64 N10 107.6(10)
C64 C65 C66 117.6(15)
C64 C65 H65 121.2
C66 C65 H65 121.2
C65 C66 C67 121.3(15)
C65 C66 H66 119.3
C67 C66 H66 119.3
C68 C67 C66 119.1(16)
C68 C67 H67 120.4
C66 C67 H67 120.4
C67 C68 C69 122.6(14)
C67 C68 H68 118.7
C69 C68 H68 118.7
C64 C69 C68 115.2(12)
C64 C69 C70 107.5(11)
C68 C69 C70 137.1(12)
C63 C70 C71 129.8(11)
C63 C70 C69 106.2(10)
C71 C70 C69 123.3(11)
O4 C71 C70 123.5(12)
O4 C71 C72 116.9(11)
C70 C71 C72 119.6(11)
C73 C72 C71 113.3(11)
C73 C72 H72A 108.9
C71 C72 H72A 108.9
C73 C72 H72B 108.9
C71 C72 H72B 108.9
H72A C72 H72B 107.7
N11 C73 C72 178.8(18)
N10 C74 H74A 109.5
N10 C74 H74B 109.5
H74A C74 H74B 109.5
N10 C74 H74C 109.5
H74A C74 H74C 109.5
H74B C74 H74C 109.5
N12 C75 C76 108.3(11)
N12 C75 C63 118.5(11)
C76 C75 C63 132.3(13)
C77 C76 C75 108.4(11)
C77 C76 H76 125.8
C75 C76 H76 125.8
C78 C77 C76 133.9(14)
C78 C77 C82 119.4(13)
C76 C77 C82 106.7(11)
C77 C78 C79 113.8(14)
C77 C78 H78 123.1
C79 C78 H78 123.1
C80 C79 C78 125.2(17)
C80 C79 H79 117.4
C78 C79 H79 117.4
C79 C80 C81 120.2(18)
C79 C80 H80 119.9
C81 C80 H80 119.9
C80 C81 C82 119.0(16)
C80 C81 H81 120.5
C82 C81 H81 120.5
N12 C82 C81 130.0(13)
N12 C82 C77 107.4(10)
C81 C82 C77 122.3(12)

loop_
_geom_bond_atom_site_label_1
_geom_bond_atom_site_label_2
_geom_bond_distance
O1 C9 1.270(14)
O2 C30 1.247(14)
O3 C50 1.232(14)
O4 C71 1.242(14)
N1 C1 1.361(15)
N1 C8 1.391(14)
N1 C20 1.470(16)
N2 C11 1.146(18)
N3 C12 1.380(13)
N3 C19 1.397(14)
N3 H3 0.8600
N4 C29 1.366(14)
N4 C42 1.462(16)
N4 C22 1.475(15)
N5 C32 1.132(19)
N6 C33 1.366(14)
N6 C40 1.378(14)
N6 H6 0.8600
N7 C43 1.359(14)
N7 C41 1.353(14)
N7 C53 1.435(15)
N8 C52 1.216(19)
N9 C54 1.362(14)
N9 C62 1.432(14)
N9 H9 0.8600
N10 C63 1.393(13)
N10 C64 1.413(15)
N10 C74 1.438(15)
N11 C73 1.173(19)
N12 C75 1.347(14)
N12 C82 1.377(14)
N12 H12 0.8600
C1 C2 1.377(17)
C1 C6 1.410(16)
C2 C3 1.352(19)
C2 H2 0.9300
C3 C4 1.42(2)
C3 H3A 0.9300
C4 C5 1.342(18)
C4 H4 0.9300
C5 C6 1.407(17)
C5 H5 0.9300
C6 C7 1.443(15)
C7 C9 1.371(16)
C7 C8 1.408(15)
C8 C12 1.444(15)
C9 C10 1.544(17)
C10 C11 1.431(19)
C10 H10A 0.9700
C10 H10B 0.9700
C12 C13 1.366(16)
C13 C14 1.450(18)
C13 H13 0.9300
C14 C19 1.396(17)
C14 C15 1.429(18)
C15 C16 1.28(2)
C15 H15 0.9300
C16 C17 1.35(2)
C16 H16 0.9300
C17 C18 1.40(2)
C17 H17 0.9300
C18 C19 1.342(17)
C18 H18 0.9300
C20 H20A 0.9600
C20 H20B 0.9600
C20 H20C 0.9600
C22 C23 1.344(17)
C22 C27 1.379(18)
C23 C24 1.40(2)
C23 H23 0.9300
C24 C25 1.33(2)
C24 H24 0.9300
C25 C26 1.370(18)
C25 H25 0.9300
C26 C27 1.365(17)
C26 H26 0.9300
C27 C28 1.497(16)
C28 C29 1.409(16)
C28 C30 1.418(16)
C29 C33 1.451(15)
C30 C31 1.500(16)
C31 C32 1.46(2)
C31 H31A 0.9700
C31 H31B 0.9700
C33 C34 1.363(15)
C34 C35 1.433(16)
C34 H34 0.9300
C35 C36 1.364(16)
C35 C40 1.422(16)
C36 C37 1.39(2)
C36 H36 0.9300
C37 C38 1.35(2)
C37 H37 0.9300
C38 C39 1.360(19)
C38 H38 0.9300
C39 C40 1.377(16)
C39 H39 0.9300
C41 C49 1.404(15)
C41 C54 1.462(15)
C42 H42A 0.9600
C42 H42B 0.9600
C42 H42C 0.9600
C43 C44 1.424(17)
C43 C48 1.430(16)
C44 C45 1.359(19)
C44 H44 0.9300
C45 C46 1.45(2)
C45 H45 0.9300
C46 C47 1.389(18)
C46 H46 0.9300
C47 C48 1.399(17)
C47 H47 0.9300
C48 C49 1.420(15)
C49 C50 1.438(17)
C50 C51 1.479(16)
C51 C52 1.44(2)
C51 H51A 0.9700
C51 H51B 0.9700
C53 H53A 0.9600
C53 H53B 0.9600
C53 H53C 0.9600
C54 C55 1.392(16)
C55 C57 1.403(18)
C55 H55 0.9300
C57 C58 1.344(18)
C57 C62 1.396(17)
C58 C59 1.30(2)
C58 H58 0.9300
C59 C60 1.43(3)
C59 H59 0.9300
C60 C61 1.35(2)
C60 H60 0.9300
C61 C62 1.380(19)
C61 H61 0.9300
C63 C70 1.396(15)
C63 C75 1.436(16)
C64 C65 1.360(16)
C64 C69 1.407(16)
C65 C66 1.36(2)
C65 H65 0.9300
C66 C67 1.42(2)
C66 H66 0.9300
C67 C68 1.322(18)
C67 H67 0.9300
C68 C69 1.410(17)
C68 H68 0.9300
C69 C70 1.472(16)
C70 C71 1.403(16)
C71 C72 1.491(17)
C72 C73 1.46(2)
C72 H72A 0.9700
C72 H72B 0.9700
C74 H74A 0.9600
C74 H74B 0.9600
C74 H74C 0.9600
C75 C76 1.395(16)
C76 C77 1.372(15)
C76 H76 0.9300
C77 C78 1.363(16)
C77 C82 1.414(16)
C78 C79 1.49(2)
C78 H78 0.9300
C79 C80 1.29(2)
C79 H79 0.9300
C80 C81 1.33(2)
C80 H80 0.9300
C81 C82 1.389(18)
C81 H81 0.9300

loop_
_geom_torsion_atom_site_label_1
_geom_torsion_atom_site_label_2
_geom_torsion_atom_site_label_3
_geom_torsion_atom_site_label_4
_geom_torsion
C8 N1 C1 C2 -175.8(13)
C20 N1 C1 C2 7(2)
C8 N1 C1 C6 3.8(14)
C20 N1 C1 C6 -173.4(12)
N1 C1 C2 C3 179.9(14)
C6 C1 C2 C3 0(2)
C1 C2 C3 C4 -3(2)
C2 C3 C4 C5 3(2)
C3 C4 C5 C6 1(2)
N1 C1 C6 C5 -176.3(11)
C2 C1 C6 C5 3.3(18)
N1 C1 C6 C7 -4.4(13)
C2 C1 C6 C7 175.3(12)
C4 C5 C6 C1 -3.9(19)
C4 C5 C6 C7 -173.2(14)
C1 C6 C7 C9 -172.9(12)
C5 C6 C7 C9 -3(2)
C1 C6 C7 C8 3.4(13)
C5 C6 C7 C8 173.5(13)
C1 N1 C8 C7 -1.7(14)
C20 N1 C8 C7 175.5(12)
C1 N1 C8 C12 -177.0(11)
C20 N1 C8 C12 0.2(19)
C9 C7 C8 N1 175.2(12)
C6 C7 C8 N1 -1.1(13)
C9 C7 C8 C12 -10(2)
C6 C7 C8 C12 173.9(12)
C8 C7 C9 O1 169.4(13)
C6 C7 C9 O1 -15(2)
C8 C7 C9 C10 -13(2)
C6 C7 C9 C10 162.6(12)
O1 C9 C10 C11 18.3(17)
C7 C9 C10 C11 -159.4(14)
C19 N3 C12 C13 0.1(14)
C19 N3 C12 C8 174.0(10)
N1 C8 C12 C13 -76.7(19)
C7 C8 C12 C13 109.0(16)
N1 C8 C12 N3 111.1(12)
C7 C8 C12 N3 -63.2(18)
N3 C12 C13 C14 0.2(14)
C8 C12 C13 C14 -172.5(12)
C12 C13 C14 C19 -0.5(15)
C12 C13 C14 C15 -179.8(14)
C19 C14 C15 C16 2(2)
C13 C14 C15 C16 -178.3(15)
C14 C15 C16 C17 -5(3)
C15 C16 C17 C18 3(3)
C16 C17 C18 C19 2(2)
C17 C18 C19 C14 -3.6(19)
C17 C18 C19 N3 178.9(13)
C15 C14 C19 C18 1.8(19)
C13 C14 C19 C18 -177.6(12)
C15 C14 C19 N3 179.9(12)
C13 C14 C19 N3 0.5(13)
C12 N3 C19 C18 177.5(13)
C12 N3 C19 C14 -0.3(13)
C29 N4 C22 C23 177.1(14)
C42 N4 C22 C23 -4(2)
C29 N4 C22 C27 -1.0(13)
C42 N4 C22 C27 178.0(13)
C27 C22 C23 C24 0(2)
N4 C22 C23 C24 -177.7(13)
C22 C23 C24 C25 1(2)
C23 C24 C25 C26 -2(3)
C24 C25 C26 C27 1(2)
C25 C26 C27 C22 0.0(19)
C25 C26 C27 C28 172.8(14)
C23 C22 C27 C26 -1(2)
N4 C22 C27 C26 177.5(11)
C23 C22 C27 C28 -175.1(13)
N4 C22 C27 C28 3.0(14)
C26 C27 C28 C29 -177.2(14)
C22 C27 C28 C29 -3.9(14)
C26 C27 C28 C30 -1(2)
C22 C27 C28 C30 172.6(13)
C42 N4 C29 C28 179.5(13)
C22 N4 C29 C28 -1.6(14)
C42 N4 C29 C33 1(2)
C22 N4 C29 C33 -179.5(11)
C30 C28 C29 N4 -173.1(13)
C27 C28 C29 N4 3.3(14)
C30 C28 C29 C33 5(2)
C27 C28 C29 C33 -178.9(12)
C29 C28 C30 O2 -170.3(13)
C27 C28 C30 O2 14(2)
C29 C28 C30 C31 16(2)
C27 C28 C30 C31 -159.7(12)
O2 C30 C31 C32 -21.3(19)
C28 C30 C31 C32 152.4(14)
C40 N6 C33 C34 -0.4(14)
C40 N6 C33 C29 -174.6(10)
N4 C29 C33 C34 69.5(19)
C28 C29 C33 C34 -108.1(16)
N4 C29 C33 N6 -117.8(13)
C28 C29 C33 N6 64.6(18)
N6 C33 C34 C35 -1.0(14)
C29 C33 C34 C35 172.1(12)
C33 C34 C35 C36 179.0(14)
C33 C34 C35 C40 1.9(13)
C40 C35 C36 C37 -4(2)
C34 C35 C36 C37 178.8(13)
C35 C36 C37 C38 2(2)
C36 C37 C38 C39 4(3)
C37 C38 C39 C40 -5(3)
C33 N6 C40 C39 179.1(14)
C33 N6 C40 C35 1.6(14)
C38 C39 C40 N6 -174.9(14)
C38 C39 C40 C35 2(2)
C36 C35 C40 N6 -179.7(12)
C34 C35 C40 N6 -2.1(13)
C36 C35 C40 C39 3(2)
C34 C35 C40 C39 -179.9(13)
C43 N7 C41 C49 0.6(14)
C53 N7 C41 C49 -177.5(12)
C43 N7 C41 C54 176.1(11)
C53 N7 C41 C54 -2.0(19)
C41 N7 C43 C44 175.1(14)
C53 N7 C43 C44 -7(2)
C41 N7 C43 C48 -2.1(14)
C53 N7 C43 C48 176.0(11)
N7 C43 C44 C45 -178.9(14)
C48 C43 C44 C45 -2(2)
C43 C44 C45 C46 3(2)
C44 C45 C46 C47 -2(2)
C45 C46 C47 C48 0(2)
C46 C47 C48 C49 173.7(14)
C46 C47 C48 C43 2(2)
N7 C43 C48 C47 176.8(11)
C44 C43 C48 C47 -0.7(19)
N7 C43 C48 C49 2.7(14)
C44 C43 C48 C49 -174.8(12)
N7 C41 C49 C48 1.1(13)
C54 C41 C49 C48 -174.2(11)
N7 C41 C49 C50 -177.1(12)
C54 C41 C49 C50 8(2)
C47 C48 C49 C41 -174.9(14)
C43 C48 C49 C41 -2.3(13)
C47 C48 C49 C50 3(2)
C43 C48 C49 C50 176.0(12)
C41 C49 C50 O3 -168.5(12)
C48 C49 C50 O3 14(2)
C41 C49 C50 C51 14(2)
C48 C49 C50 C51 -163.8(12)
O3 C50 C51 C52 -21.8(17)
C49 C50 C51 C52 155.7(13)
C62 N9 C54 C55 -1.4(14)
C62 N9 C54 C41 -176.6(10)
N7 C41 C54 N9 -110.6(13)
C49 C41 C54 N9 64.2(17)
N7 C41 C54 C55 75.6(19)
C49 C41 C54 C55 -109.7(16)
N9 C54 C55 C57 -0.5(14)
C41 C54 C55 C57 173.9(13)
C54 C55 C57 C58 177.6(17)
C54 C55 C57 C62 2.2(15)
C62 C57 C58 C59 -6(2)
C55 C57 C58 C59 178.5(17)
C57 C58 C59 C60 6(3)
C58 C59 C60 C61 -2(3)
C59 C60 C61 C62 -2(2)
C60 C61 C62 C57 2.3(19)
C60 C61 C62 N9 -176.4(12)
C58 C57 C62 C61 2(2)
C55 C57 C62 C61 178.1(13)
C58 C57 C62 N9 -179.2(13)
C55 C57 C62 N9 -3.0(14)
C54 N9 C62 C61 -178.4(13)
C54 N9 C62 C57 2.7(13)
C64 N10 C63 C70 0.8(14)
C74 N10 C63 C70 -179.7(12)
C64 N10 C63 C75 -178.6(12)
C74 N10 C63 C75 0.9(19)
C63 N10 C64 C65 -175.2(14)
C74 N10 C64 C65 5(2)
C63 N10 C64 C69 -0.6(14)
C74 N10 C64 C69 179.9(12)
C69 C64 C65 C66 5(2)
N10 C64 C65 C66 178.7(15)
C64 C65 C66 C67 -4(3)
C65 C66 C67 C68 0(3)
C66 C67 C68 C69 3(2)
C65 C64 C69 C68 -2(2)
N10 C64 C69 C68 -176.9(11)
C65 C64 C69 C70 175.2(13)
N10 C64 C69 C70 0.2(14)
C67 C68 C69 C64 -2(2)
C67 C68 C69 C70 -178.0(15)
N10 C63 C70 C71 169.4(12)
C75 C63 C70 C71 -11(2)
N10 C63 C70 C69 -0.6(14)
C75 C63 C70 C69 178.7(13)
C64 C69 C70 C63 0.2(14)
C68 C69 C70 C63 176.4(16)
C64 C69 C70 C71 -170.6(12)
C68 C69 C70 C71 6(2)
C63 C70 C71 O4 170.1(14)
C69 C70 C71 O4 -21(2)
C63 C70 C71 C72 -8(2)
C69 C70 C71 C72 160.2(12)
O4 C71 C72 C73 22.4(18)
C70 C71 C72 C73 -159.1(13)
C82 N12 C75 C76 3.5(14)
C82 N12 C75 C63 174.2(11)
C70 C63 C75 N12 -62.3(18)
N10 C63 C75 N12 116.9(13)
C70 C63 C75 C76 105.7(17)
N10 C63 C75 C76 -75.1(19)
N12 C75 C76 C77 -2.1(14)
C63 C75 C76 C77 -171.1(12)
C75 C76 C77 C78 178.9(15)
C75 C76 C77 C82 -0.1(14)
C76 C77 C78 C79 -177.2(14)
C82 C77 C78 C79 2(2)
C77 C78 C79 C80 1(3)
C78 C79 C80 C81 -2(3)
C79 C80 C81 C82 1(3)
C75 N12 C82 C81 -177.2(14)
C75 N12 C82 C77 -3.6(14)
C80 C81 C82 N12 174.3(15)
C80 C81 C82 C77 1(2)
C78 C77 C82 N12 -177.0(12)
C76 C77 C82 N12 2.2(14)
C78 C77 C82 C81 -3(2)
C76 C77 C82 C81 176.4(13)
